data_1567036
loop_
_publ_author_name
'Mol\<canov, Kre\<simir'
'Mila\<sinovi\'c, Valentina'
'Koji\'c-Prodi\'c, Biserka'
'Maltar-Strme\<cki, Nadica'
'You, Jiangyang'
'\<Santi\'c, Ana'
'Kani\<zaj, Lidija'
'Stilinovi\'c, Vladimir'
'Fotovi\'c, Luka'

_publ_section_title
;
 Semiconductive 2D arrays of pancake-bonded oligomers of partially charged
 TCNQ radicals
;
_journal_issue 4
_journal_name_full IUCrJ
_journal_page_first
;
;
_journal_paper_doi 10.1107/S2052252522004717
_journal_volume 9
_journal_year 2022
_chemical_formula_moiety 'C12 H4 N4, 0.5(C8 H8 N2)'
_chemical_formula_sum 'C16 H8 N5'
_chemical_formula_weight 270.27
_space_group_IT_number 2
_space_group_name_Hall '-P 1'
_space_group_name_H-M_alt 'P -1'
_symmetry_cell_setting triclinic
_symmetry_space_group_name_Hall '-P 1'
_symmetry_space_group_name_H-M 'P -1'
_atom_sites_solution_hydrogens geom
_audit_creation_date 2020-10-02T13:07:19-00:00
_audit_creation_method 'WinGX routine CIF_UPDATE'
_cell_angle_alpha 103.618(8)
_cell_angle_beta 90.811(6)
_cell_angle_gamma 115.727(8)
_cell_formula_units_Z 2
_cell_length_a 7.5381(5)
_cell_length_b 8.0130(7)
_cell_length_c 13.3368(12)
_cell_measurement_reflns_used 1911
_cell_measurement_temperature 293(2)
_cell_measurement_theta_max 75.601
_cell_measurement_theta_min 3.421
_cell_volume 699.07(12)
_computing_cell_refinement 'CrysAlisPro 1.171.39.46 (Rigaku OD, 2018)'
_computing_data_collection 'CrysAlisPro 1.171.39.46 (Rigaku OD, 2018)'
_computing_data_reduction 'CrysAlisPro 1.171.39.46 (Rigaku OD, 2018)'
_computing_structure_refinement 'SHELXL-2017/1 (Sheldrick, 2017)'
_diffrn_ambient_temperature 293(2)
_diffrn_detector_area_resol_mean 10.4323
_diffrn_measured_fraction_theta_full 0.940
_diffrn_measured_fraction_theta_max 0.889
_diffrn_measurement_device_type 'Xcalibur, Ruby, Nova'
_diffrn_measurement_method '\w scans'
_diffrn_radiation_monochromator mirror
_diffrn_radiation_type CuK\a
_diffrn_radiation_wavelength 1.54184
_diffrn_reflns_av_R_equivalents 0.032
_diffrn_reflns_av_unetI/netI 0.041
_diffrn_reflns_Laue_measured_fraction_full 0.922
_diffrn_reflns_Laue_measured_fraction_max 0.889
_diffrn_reflns_limit_h_max 8
_diffrn_reflns_limit_h_min -9
_diffrn_reflns_limit_k_max 9
_diffrn_reflns_limit_k_min -9
_diffrn_reflns_limit_l_max 15
_diffrn_reflns_limit_l_min -16
_diffrn_reflns_number 4489
_diffrn_reflns_point_group_measured_fraction_full 0.940
_diffrn_reflns_point_group_measured_fraction_max 0.889
_diffrn_reflns_theta_full 67.0
_diffrn_reflns_theta_max 76.338
_diffrn_reflns_theta_min 3.44
_diffrn_source 'micro-focus sealed X-ray tube'
_exptl_absorpt_coefficient_mu 0.648
_exptl_absorpt_correction_T_max 1
_exptl_absorpt_correction_T_min 0.55242
_exptl_absorpt_correction_type multi-scan
_exptl_absorpt_process_details
;
        CrysAlisPro 1.171.39.46 (Rigaku Oxford Diffraction, 2018)
        Empirical absorption correction using spherical harmonics,
 implemented in SCALE3 ABSPACK scaling algorithm.
;
_exptl_crystal_colour black
_exptl_crystal_density_diffrn 1.267
_exptl_crystal_description plate
_exptl_crystal_F_000 376
_exptl_crystal_size_max 0.22
_exptl_crystal_size_mid 0.20
_exptl_crystal_size_min 0.03
_refine_diff_density_max 0.359
_refine_diff_density_min -0.235
_refine_diff_density_rms 0.061
_refine_ls_extinction_method none
_refine_ls_goodness_of_fit_ref 1.066
_refine_ls_hydrogen_treatment constr
_refine_ls_matrix_type full
_refine_ls_number_parameters 217
_refine_ls_number_reflns 2612
_refine_ls_number_restraints 0
_refine_ls_restrained_S_all 1.066
_refine_ls_R_factor_all 0.0817
_refine_ls_R_factor_gt 0.0725
_refine_ls_shift/su_max 0
_refine_ls_shift/su_mean 0
_refine_ls_structure_factor_coef Fsqd
_refine_ls_weighting_details 'w=1/[\s^2^(Fo^2^)+(0.1677P)^2^] where P=(Fo^2^+2Fc^2^)/3'
_refine_ls_weighting_scheme calc
_refine_ls_wR_factor_ref 0.2367
_reflns_number_gt 2083
_reflns_number_total 2612
_reflns_threshold_expression 'I > 2\s(I)'
_cod_data_source_file lq5043.cif
_cod_data_source_block tcnq_4damp_2
_cod_original_cell_volume 699.07(11)
_cod_database_code 1567036

loop_
_space_group_symop_id
_space_group_symop_operation_xyz
1 x,y,z
2 -x,-y,-z

loop_
_atom_site_label
_atom_site_fract_x
_atom_site_fract_y
_atom_site_fract_z
_atom_site_U_iso_or_equiv
_atom_site_adp_type
_atom_site_calc_flag
_atom_site_occupancy
_atom_site_disorder_assembly
_atom_site_disorder_group
_atom_site_type_symbol
N1 0.7652(3) 1.0845(3) 1.17210(17) 0.0866(6) Uani d 1 . . N
N2 0.9609(3) 0.3834(4) 0.6613(2) 0.1014(8) Uani d 1 . . N
N3 0.1338(3) 0.7682(3) 1.07620(16) 0.0797(6) Uani d 1 . . N
N4 0.3218(4) 0.0383(4) 0.56784(18) 0.0943(7) Uani d 1 . . N
C1 0.6381(3) 0.9567(3) 1.11328(15) 0.0605(5) Uani d 1 . . C
C2 0.4798(2) 0.8016(3) 1.04068(14) 0.0542(5) Uani d 1 . . C
C3 0.5109(2) 0.6820(2) 0.95687(13) 0.0509(4) Uani d 1 . . C
C4 0.7081(2) 0.7081(3) 0.93879(14) 0.0559(5) Uani d 1 . . C
H4 0.816888 0.806551 0.984595 0.067 Uiso calc 1 . . H
C5 0.7380(2) 0.5922(3) 0.85650(15) 0.0566(5) Uani d 1 . . C
H5 0.867029 0.612627 0.846847 0.068 Uiso calc 1 . . H
C6 0.5757(2) 0.4388(3) 0.78392(14) 0.0528(4) Uani d 1 . . C
C7 0.6075(3) 0.3215(3) 0.69862(15) 0.0597(5) Uani d 1 . . C
C8 0.8038(3) 0.3547(4) 0.67725(17) 0.0712(6) Uani d 1 . . C
C9 0.2866(2) 0.7805(3) 1.05959(14) 0.0591(5) Uani d 1 . . C
C10 0.3482(2) 0.5278(3) 0.88327(14) 0.0538(4) Uani d 1 . . C
H10 0.218977 0.507946 0.892103 0.065 Uiso calc 1 . . H
C11 0.3788(2) 0.4119(3) 0.80202(14) 0.0559(5) Uani d 1 . . C
H11 0.270291 0.31228 0.756605 0.067 Uiso calc 1 . . H
C12 0.4488(3) 0.1648(3) 0.62631(15) 0.0672(5) Uani d 1 . . C
N5 0.3076(3) 0.2556(3) 0.38919(15) 0.0790(6) Uani d 1 . . N
C13 0.2338(6) 0.3414(7) 0.4667(4) 0.0711(10) Uani d 0.5 . . C
H13 0.098044 0.287212 0.470543 0.085 Uiso calc 0.5 . . H
C14 0.6383(3) 0.4908(4) 0.46057(17) 0.0690(5) Uani d 1 . . C
C15 0.4363(5) 0.4183(5) 0.4586(3) 0.0580(8) Uani d 0.5 . . C
C16 0.5006(8) 0.3209(8) 0.3897(3) 0.0749(11) Uani d 0.5 . . C
H16 0.547771 0.251565 0.340995 0.09 Uiso calc 0.5 . . H
C17 0.1563(11) 0.0739(9) 0.3156(6) 0.114(2) Uani d 0.5 . . C
H17A 0.041989 -0.037757 0.275429 0.171 Uiso calc 0.5 . . H
H17B 0.226135 0.152248 0.271055 0.171 Uiso calc 0.5 . . H
H17C 0.242493 0.03467 0.346456 0.171 Uiso calc 0.5 . . H
C18 0.0967(7) 0.1773(10) 0.3923(6) 0.111(2) Uani d 0.5 . . C
C19 0.3847(14) 0.1559(9) 0.3061(5) 0.109(2) Uani d 0.5 . . C
H19A 0.275255 0.049013 0.259472 0.163 Uiso calc 0.5 . . H
H19B 0.463831 0.243995 0.268091 0.163 Uiso calc 0.5 . . H
H19C 0.464743 0.110345 0.336884 0.163 Uiso calc 0.5 . . H

loop_
_atom_site_aniso_label
_atom_site_aniso_U_11
_atom_site_aniso_U_22
_atom_site_aniso_U_33
_atom_site_aniso_U_12
_atom_site_aniso_U_13
_atom_site_aniso_U_23
N1 0.0767(11) 0.0788(12) 0.0779(12) 0.0173(9) -0.0078(9) 0.0107(10)
N2 0.0766(12) 0.138(2) 0.0960(15) 0.0579(13) 0.0329(11) 0.0226(14)
N3 0.0603(9) 0.0960(14) 0.0841(12) 0.0397(9) 0.0167(8) 0.0171(10)
N4 0.1039(15) 0.0896(15) 0.0735(12) 0.0382(12) 0.0018(11) 0.0048(11)
C1 0.0578(8) 0.0645(11) 0.0582(10) 0.0253(8) 0.0071(7) 0.0190(8)
C2 0.0492(8) 0.0600(10) 0.0563(9) 0.0246(7) 0.0078(6) 0.0203(8)
C3 0.0448(7) 0.0565(9) 0.0535(9) 0.0220(6) 0.0082(6) 0.0200(7)
C4 0.0422(7) 0.0617(10) 0.0610(9) 0.0198(6) 0.0074(6) 0.0188(8)
C5 0.0420(7) 0.0687(10) 0.0621(9) 0.0234(7) 0.0122(6) 0.0255(8)
C6 0.0502(8) 0.0614(10) 0.0533(9) 0.0269(7) 0.0118(6) 0.0228(7)
C7 0.0633(9) 0.0722(12) 0.0545(9) 0.0362(8) 0.0153(7) 0.0246(8)
C8 0.0736(11) 0.0895(15) 0.0647(11) 0.0469(10) 0.0248(9) 0.0250(10)
C9 0.0577(9) 0.0648(11) 0.0578(9) 0.0303(7) 0.0107(7) 0.0161(8)
C10 0.0400(7) 0.0636(10) 0.0571(9) 0.0214(6) 0.0076(6) 0.0189(8)
C11 0.0463(8) 0.0647(10) 0.0540(9) 0.0229(6) 0.0062(6) 0.0154(7)
C12 0.0758(11) 0.0745(12) 0.0573(11) 0.0398(10) 0.0131(9) 0.0164(9)
N5 0.0861(12) 0.0706(11) 0.0704(11) 0.0259(9) -0.0034(8) 0.0207(9)
C13 0.0564(17) 0.076(3) 0.082(3) 0.0267(16) 0.0125(16) 0.031(2)
C14 0.0635(10) 0.0857(14) 0.0713(12) 0.0396(9) 0.0233(8) 0.0325(10)
C15 0.0574(18) 0.065(2) 0.0569(18) 0.0262(15) 0.0135(13) 0.0272(17)
C16 0.104(3) 0.085(3) 0.057(2) 0.060(2) 0.023(2) 0.022(2)
C17 0.127(5) 0.076(3) 0.102(4) 0.020(3) -0.028(4) 0.014(3)
C18 0.063(2) 0.098(4) 0.138(5) 0.004(2) -0.022(3) 0.040(4)
C19 0.185(7) 0.078(3) 0.069(3) 0.067(4) 0.008(3) 0.016(2)

loop_
_atom_type_symbol
_atom_type_description
_atom_type_scat_dispersion_real
_atom_type_scat_dispersion_imag
_atom_type_scat_source
C C 0.0181 0.0091 'International Tables Vol C Tables 4.2.6.8 and 6.1.1.4'
H H 0 0 'International Tables Vol C Tables 4.2.6.8 and 6.1.1.4'
N N 0.0311 0.018 'International Tables Vol C Tables 4.2.6.8 and 6.1.1.4'

loop_
_geom_angle_atom_site_label_1
_geom_angle_atom_site_label_2
_geom_angle_atom_site_label_3
_geom_angle
_geom_angle_site_symmetry_1
_geom_angle_site_symmetry_3
_geom_angle_publ_flag
N1 C1 C2 178.9(2) . . ?
C3 C2 C1 122.65(15) . . ?
C3 C2 C9 122.52(16) . . ?
C1 C2 C9 114.83(16) . . ?
C2 C3 C10 121.61(14) . . ?
C2 C3 C4 121.38(15) . . ?
C10 C3 C4 117.00(15) . . ?
C5 C4 C3 121.21(15) . . ?
C5 C4 H4 119.4 . . ?
C3 C4 H4 119.4 . . ?
C4 C5 C6 121.53(14) . . ?
C4 C5 H5 119.2 . . ?
C6 C5 H5 119.2 . . ?
C7 C6 C5 121.26(15) . . ?
C7 C6 C11 121.36(16) . . ?
C5 C6 C11 117.38(16) . . ?
C6 C7 C12 122.57(16) . . ?
C6 C7 C8 121.43(19) . . ?
C12 C7 C8 115.99(18) . . ?
N2 C8 C7 179.1(3) . . ?
N3 C9 C2 178.3(2) . . ?
C11 C10 C3 121.47(14) . . ?
C11 C10 H10 119.3 . . ?
C3 C10 H10 119.3 . . ?
C10 C11 C6 121.40(16) . . ?
C10 C11 H11 119.3 . . ?
C6 C11 H11 119.3 . . ?
N4 C12 C7 179.6(3) . . ?
C16 N5 C15 58.6(3) . . ?
C16 N5 C13 120.1(3) . . ?
C15 N5 C13 61.9(2) . . ?
C16 N5 C18 176.7(4) . . ?
C15 N5 C18 121.6(4) . . ?
C13 N5 C18 59.8(4) . . ?
C16 N5 C19 60.8(4) . . ?
C15 N5 C19 119.2(4) . . ?
C13 N5 C19 178.0(3) . . ?
C18 N5 C19 119.2(5) . . ?
C16 N5 C17 124.2(4) . . ?
C15 N5 C17 177.0(4) . . ?
C13 N5 C17 115.2(4) . . ?
C18 N5 C17 55.5(5) . . ?
C19 N5 C17 63.7(4) . . ?
N5 C13 C14 119.8(3) . 2_666 ?
N5 C13 H13 120.1 . . ?
C14 C13 H13 120.1 2_666 . ?
C15 C14 C13 121.1(3) . 2_666 ?
C15 C14 C16 56.0(3) . . ?
C13 C14 C16 177.0(3) 2_666 . ?
C15 C14 C15 61.8(3) . 2_666 ?
C13 C14 C15 59.6(2) 2_666 2_666 ?
C16 C14 C15 117.4(3) . 2_666 ?
N5 C15 C14 122.7(3) . . ?
N5 C15 C14 118.8(3) . 2_666 ?
C14 C15 C14 118.2(3) . 2_666 ?
N5 C15 C15 173.7(4) . 2_666 ?
C14 C15 C15 60.7(2) . 2_666 ?
C14 C15 C15 57.5(3) 2_666 2_666 ?
N5 C16 C14 122.7(3) . . ?
N5 C16 H16 118.7 . . ?
C14 C16 H16 118.7 . . ?
C18 C17 N5 60.2(3) . . ?
C18 C17 H17A 109.5 . . ?
N5 C17 H17A 169.6 . . ?
C18 C17 H17B 109.5 . . ?
N5 C17 H17B 75.9 . . ?
H17A C17 H17B 109.5 . . ?
C18 C17 H17C 109.5 . . ?
N5 C17 H17C 75.9 . . ?
H17A C17 H17C 109.5 . . ?
H17B C17 H17C 109.5 . . ?
C17 C18 N5 64.4(4) . . ?
N5 C19 H19A 109.5 . . ?
N5 C19 H19B 109.5 . . ?
H19A C19 H19B 109.5 . . ?
N5 C19 H19C 109.5 . . ?
H19A C19 H19C 109.5 . . ?
H19B C19 H19C 109.5 . . ?

loop_
_geom_bond_atom_site_label_1
_geom_bond_atom_site_label_2
_geom_bond_site_symmetry_2
_geom_bond_distance
_geom_bond_publ_flag
N1 C1 . 1.153(3) ?
N2 C8 . 1.137(3) ?
N3 C9 . 1.142(3) ?
N4 C12 . 1.148(3) ?
C1 C2 . 1.421(2) ?
C2 C3 . 1.386(3) ?
C2 C9 . 1.425(2) ?
C3 C10 . 1.440(2) ?
C3 C4 . 1.441(2) ?
C4 C5 . 1.352(3) ?
C4 H4 . 0.93 ?
C5 C6 . 1.430(2) ?
C5 H5 . 0.93 ?
C6 C7 . 1.391(3) ?
C6 C11 . 1.437(2) ?
C7 C12 . 1.425(3) ?
C7 C8 . 1.431(3) ?
C10 C11 . 1.345(3) ?
C10 H10 . 0.93 ?
C11 H11 . 0.93 ?
N5 C16 . 1.314(5) ?
N5 C15 . 1.344(4) ?
N5 C13 . 1.366(5) ?
N5 C18 . 1.439(6) ?
N5 C19 . 1.486(7) ?
N5 C17 . 1.496(6) ?
C13 C14 2_666 1.383(5) ?
C13 H13 . 0.93 ?
C14 C15 . 1.371(4) ?
C14 C16 . 1.401(5) ?
C14 C15 2_666 1.418(4) ?
C15 C15 2_666 1.433(7) ?
C16 H16 . 0.93 ?
C17 C18 . 1.368(11) ?
C17 H17A . 0.96 ?
C17 H17B . 0.96 ?
C17 H17C . 0.96 ?
C19 H19A . 0.96 ?
C19 H19B . 0.96 ?
C19 H19C . 0.96 ?

loop_
_geom_hbond_atom_site_label_D
_geom_hbond_atom_site_label_H
_geom_hbond_atom_site_label_A
_geom_hbond_distance_DH
_geom_hbond_distance_HA
_geom_hbond_distance_DA
_geom_hbond_angle_DHA
_geom_hbond_site_symmetry_A
_geom_hbond_publ_flag
C17 H17A N1 0.96 3.09 3.535(7) 110 1_444 yes

loop_
_geom_torsion_atom_site_label_1
_geom_torsion_atom_site_label_2
_geom_torsion_atom_site_label_3
_geom_torsion_atom_site_label_4
_geom_torsion
_geom_torsion_site_symmetry_1
_geom_torsion_site_symmetry_2
_geom_torsion_site_symmetry_3
_geom_torsion_site_symmetry_4
_geom_torsion_publ_flag
C1 C2 C3 C10 -178.87(15) . . . . ?
C9 C2 C3 C10 0.0(3) . . . . ?
C1 C2 C3 C4 0.3(3) . . . . ?
C9 C2 C3 C4 179.17(16) . . . . ?
C2 C3 C4 C5 -179.46(16) . . . . ?
C10 C3 C4 C5 -0.2(3) . . . . ?
C3 C4 C5 C6 0.0(3) . . . . ?
C4 C5 C6 C7 179.16(16) . . . . ?
C4 C5 C6 C11 -0.2(3) . . . . ?
C5 C6 C7 C12 178.52(16) . . . . ?
C11 C6 C7 C12 -2.1(3) . . . . ?
C5 C6 C7 C8 -2.9(3) . . . . ?
C11 C6 C7 C8 176.46(17) . . . . ?
C2 C3 C10 C11 -179.96(17) . . . . ?
C4 C3 C10 C11 0.8(3) . . . . ?
C3 C10 C11 C6 -1.1(3) . . . . ?
C7 C6 C11 C10 -178.57(17) . . . . ?
C5 C6 C11 C10 0.8(3) . . . . ?
C16 N5 C13 C14 6.9(5) . . . 2_666 ?
C15 N5 C13 C14 0.1(3) . . . 2_666 ?
C18 N5 C13 C14 -176.9(5) . . . 2_666 ?
C17 N5 C13 C14 179.4(4) . . . 2_666 ?
C16 N5 C15 C14 0.5(3) . . . . ?
C13 N5 C15 C14 173.7(4) . . . . ?
C18 N5 C15 C14 176.7(4) . . . . ?
C19 N5 C15 C14 -4.4(5) . . . . ?
C16 N5 C15 C14 -173.3(4) . . . 2_666 ?
C13 N5 C15 C14 -0.1(3) . . . 2_666 ?
C18 N5 C15 C14 2.9(5) . . . 2_666 ?
C19 N5 C15 C14 -178.2(3) . . . 2_666 ?
C13 C14 C15 N5 -179.9(3) 2_666 . . . ?
C16 C14 C15 N5 -0.5(3) . . . . ?
C15 C14 C15 N5 -173.9(5) 2_666 . . . ?
C13 C14 C15 C14 -6.1(4) 2_666 . . 2_666 ?
C16 C14 C15 C14 173.4(4) . . . 2_666 ?
C15 C14 C15 C14 -0.0020(10) 2_666 . . 2_666 ?
C13 C14 C15 C15 -6.1(4) 2_666 . . 2_666 ?
C16 C14 C15 C15 173.4(4) . . . 2_666 ?
C15 N5 C16 C14 -0.5(3) . . . . ?
C13 N5 C16 C14 -7.5(5) . . . . ?
C19 N5 C16 C14 174.6(5) . . . . ?
C17 N5 C16 C14 -179.3(4) . . . . ?
C15 C14 C16 N5 0.5(3) . . . . ?
C15 C14 C16 N5 7.1(5) 2_666 . . . ?
C16 N5 C17 C18 176.1(4) . . . . ?
C13 N5 C17 C18 3.9(5) . . . . ?
C19 N5 C17 C18 -178.0(5) . . . . ?
C15 N5 C18 C17 -179.0(4) . . . . ?
C13 N5 C18 C17 -175.9(5) . . . . ?
C19 N5 C18 C17 2.1(5) . . . . ?
